data_2210446
loop_
_publ_author_name
'Tariq Mahmood Babar'
'Nasim Hasan Rama'
'Ghulam Qadeer'
'Gul Shahzada Khan'
'Wai-Yeung Wong'

_publ_section_title
;
 3-(2-Fluorophenyl)-2-phenylacrylic acid
;
_journal_coeditor_code XU2104
_journal_issue 9
_journal_name_full 'Acta Crystallographica Section E'
_journal_page_first o4082
_journal_page_last o4083
_journal_paper_doi 10.1107/S1600536806033435
_journal_volume 62
_journal_year 2006
_chemical_formula_iupac 'C15 H11 F O2'
_chemical_formula_moiety 'C15 H11 F O2'
_chemical_formula_sum 'C15 H11 F O2'
_chemical_formula_weight 242.24
_chemical_melting_point 442.0(10)
_chemical_name_common '3-(2-fluorophenyl)-2-phenylacrylic acid'
_chemical_name_systematic
;
3-(2-fluorophenyl)-2-phenylacrylic acid
;
_space_group_IT_number 14
_symmetry_cell_setting monoclinic
_symmetry_space_group_name_Hall '-P 2ybc'
_symmetry_space_group_name_H-M 'P 1 21/c 1'
_atom_sites_solution_hydrogens geom
_atom_sites_solution_primary direct
_atom_sites_solution_secondary difmap
_cell_angle_alpha 90.00
_cell_angle_beta 96.398(2)
_cell_angle_gamma 90.00
_cell_formula_units_Z 4
_cell_length_a 9.1942(8)
_cell_length_b 5.7823(5)
_cell_length_c 23.126(2)
_cell_measurement_reflns_used 6828
_cell_measurement_temperature 293(2)
_cell_measurement_theta_max 28.3
_cell_measurement_theta_min 1.0
_cell_volume 1221.80(18)
_computing_cell_refinement 'SAINT (Bruker, 1999)'
_computing_data_collection 'SMART (Bruker, 1998)'
_computing_data_reduction SAINT
_computing_molecular_graphics 'SHELXTL (Bruker, 1999)'
_computing_publication_material SHELXTL
_computing_structure_refinement 'SHELXL97 (Sheldrick, 1997)'
_computing_structure_solution 'SHELXS97 (Sheldrick, 1997)'
_diffrn_ambient_temperature 293(2)
_diffrn_measured_fraction_theta_full 0.99
_diffrn_measured_fraction_theta_max 0.99
_diffrn_measurement_device_type 'Bruker SMART CCD'
_diffrn_measurement_method '\f and \w scans'
_diffrn_radiation_monochromator graphite
_diffrn_radiation_source 'fine-focus sealed tube'
_diffrn_radiation_type MoK\a
_diffrn_radiation_wavelength 0.71073
_diffrn_reflns_av_R_equivalents 0.027
_diffrn_reflns_av_sigmaI/netI 0.028
_diffrn_reflns_limit_h_max 11
_diffrn_reflns_limit_h_min -10
_diffrn_reflns_limit_k_max 6
_diffrn_reflns_limit_k_min -6
_diffrn_reflns_limit_l_max 27
_diffrn_reflns_limit_l_min -22
_diffrn_reflns_number 5802
_diffrn_reflns_theta_full 25.2
_diffrn_reflns_theta_max 25.2
_diffrn_reflns_theta_min 2.2
_diffrn_standards_interval_count 0
_diffrn_standards_interval_time 0
_diffrn_standards_number 0
_exptl_absorpt_coefficient_mu 0.097
_exptl_absorpt_correction_T_max 0.990
_exptl_absorpt_correction_T_min 0.765
_exptl_absorpt_correction_type multi-scan
_exptl_absorpt_process_details '(SADABS; Sheldrick, 1996)'
_exptl_crystal_colour colorless
_exptl_crystal_density_diffrn 1.317
_exptl_crystal_density_method 'not measured'
_exptl_crystal_description rod
_exptl_crystal_F_000 504
_exptl_crystal_size_max 0.30
_exptl_crystal_size_mid 0.12
_exptl_crystal_size_min 0.10
_refine_diff_density_max 0.20
_refine_diff_density_min -0.21
_refine_ls_extinction_coef 0.020(3)
_refine_ls_extinction_expression Fc^*^=kFc[1+0.001xFc^2^\l^3^/sin(2\q)]^-1/4^
_refine_ls_extinction_method SHELXL97
_refine_ls_goodness_of_fit_ref 1.044
_refine_ls_hydrogen_treatment mixed
_refine_ls_matrix_type full
_refine_ls_number_parameters 168
_refine_ls_number_reflns 2181
_refine_ls_number_restraints 0
_refine_ls_restrained_S_all 1.044
_refine_ls_R_factor_all 0.050
_refine_ls_R_factor_gt 0.043
_refine_ls_shift/su_max 0.000
_refine_ls_shift/su_mean 0.000
_refine_ls_structure_factor_coef Fsqd
_refine_ls_weighting_details 'calc w=1/[\s^2^(Fo^2^)+(0.05P)^2^+0.3354P] where P=(Fo^2^+2Fc^2^)/3'
_refine_ls_weighting_scheme calc
_refine_ls_wR_factor_gt 0.114
_refine_ls_wR_factor_ref 0.121
_reflns_number_gt 1830
_reflns_number_total 2181
_reflns_threshold_expression I>2\s(I)
_cod_data_source_file xu2104.cif
_cod_data_source_block I
_cod_depositor_comments
;
The following automatic conversions were performed:

'_chemical_melting_point' value '441-443 K' was changed to
'442.0(10)' - the average value was taken and precision was
estimated.

Automatic conversion script
Id: cif_fix_values 1646 2011-03-28 12:23:43Z adriana 

The following automatic conversions were performed:

'_chemical_melting_point' value '441-443 K' was changed to
'442.0(10)' - the average value was taken and precision was
estimated.

Automatic conversion script
Id: cif_fix_values 1715 2011-07-08 13:25:40Z adriana 
;
_cod_original_cell_volume 1221.78(18)
_cod_original_sg_symbol_H-M 'P 21/c'
_cod_database_code 2210446
_cod_database_fobs_code 2210446

loop_
_symmetry_equiv_pos_as_xyz
'x, y, z'
'-x, y+1/2, -z+1/2'
'-x, -y, -z'
'x, -y-1/2, z-1/2'

loop_
_atom_site_type_symbol
_atom_site_label
_atom_site_fract_x
_atom_site_fract_y
_atom_site_fract_z
_atom_site_U_iso_or_equiv
_atom_site_adp_type
_atom_site_calc_flag
_atom_site_refinement_flags
_atom_site_occupancy
C C1 0.0501(2) 0.9073(3) 0.17102(8) 0.0666(5) Uani d . 1
C C2 0.0824(4) 1.0724(4) 0.21271(10) 0.0912(8) Uani d . 1
H H2A 0.0161 1.1899 0.2181 0.109 Uiso calc R 1
C C3 0.2140(4) 1.0615(4) 0.24637(11) 0.1033(9) Uani d . 1
H H3A 0.2379 1.1717 0.2752 0.124 Uiso calc R 1
C C4 0.3111(3) 0.8879(5) 0.23774(9) 0.0972(8) Uani d . 1
H H4A 0.4004 0.8813 0.2609 0.117 Uiso calc R 1
C C5 0.2777(2) 0.7225(4) 0.19508(8) 0.0743(6) Uani d . 1
H H5A 0.3443 0.6052 0.1901 0.089 Uiso calc R 1
C C6 0.14461(18) 0.7305(3) 0.15950(7) 0.0542(4) Uani d . 1
C C7 0.09687(16) 0.5585(3) 0.11495(7) 0.0514(4) Uani d . 1
H H7A -0.0039 0.5419 0.1067 0.062 Uiso calc R 1
C C8 0.17710(15) 0.4218(3) 0.08436(6) 0.0460(4) Uani d . 1
C C9 0.33902(16) 0.4333(3) 0.08568(7) 0.0509(4) Uani d . 1
C C10 0.40331(19) 0.6303(3) 0.06563(8) 0.0668(5) Uani d . 1
H H10A 0.3449 0.7533 0.0513 0.080 Uiso calc R 1
C C11 0.5532(2) 0.6452(5) 0.06684(12) 0.1018(9) Uani d . 1
H H11A 0.5956 0.7776 0.0532 0.122 Uiso calc R 1
C C12 0.6393(2) 0.4655(7) 0.08802(14) 0.1243(13) Uani d . 1
H H12A 0.7405 0.4765 0.0891 0.149 Uiso calc R 1
C C13 0.5775(2) 0.2685(6) 0.10774(13) 0.1133(11) Uani d . 1
H H13A 0.6370 0.1463 0.1218 0.136 Uiso calc R 1
C C14 0.4263(2) 0.2509(4) 0.10673(9) 0.0753(6) Uani d . 1
H H14A 0.3845 0.1176 0.1201 0.090 Uiso calc R 1
C C15 0.09952(15) 0.2459(3) 0.04521(6) 0.0472(4) Uani d . 1
O O1 0.16942(12) 0.1057(2) 0.01872(6) 0.0717(4) Uani d . 1
O O2 -0.04128(12) 0.2475(2) 0.04031(6) 0.0713(4) Uani d . 1
F F1 -0.08282(15) 0.9158(2) 0.13944(6) 0.0978(5) Uani d . 1
H H2 -0.088(3) 0.113(5) 0.0165(12) 0.127(9) Uiso d . 1

loop_
_atom_site_aniso_label
_atom_site_aniso_U_11
_atom_site_aniso_U_22
_atom_site_aniso_U_33
_atom_site_aniso_U_12
_atom_site_aniso_U_13
_atom_site_aniso_U_23
C1 0.0868(13) 0.0592(11) 0.0580(10) 0.0030(9) 0.0271(9) 0.0022(8)
C2 0.149(2) 0.0586(13) 0.0740(13) 0.0016(13) 0.0464(15) -0.0106(10)
C3 0.157(3) 0.0842(17) 0.0747(14) -0.0366(17) 0.0397(16) -0.0354(12)
C4 0.1025(17) 0.121(2) 0.0675(13) -0.0311(15) 0.0070(12) -0.0330(13)
C5 0.0721(12) 0.0883(14) 0.0621(11) -0.0084(10) 0.0062(9) -0.0209(10)
C6 0.0607(9) 0.0551(10) 0.0491(8) -0.0078(7) 0.0169(7) -0.0049(7)
C7 0.0432(8) 0.0568(9) 0.0546(9) -0.0024(7) 0.0066(6) -0.0045(7)
C8 0.0417(8) 0.0481(8) 0.0475(8) -0.0029(6) 0.0022(6) -0.0022(6)
C9 0.0404(8) 0.0561(9) 0.0554(9) -0.0014(7) 0.0017(6) -0.0184(7)
C10 0.0573(10) 0.0688(11) 0.0771(11) -0.0145(8) 0.0202(8) -0.0222(9)
C11 0.0640(13) 0.120(2) 0.128(2) -0.0384(14) 0.0421(13) -0.0640(17)
C12 0.0400(11) 0.171(3) 0.162(3) -0.0117(16) 0.0111(13) -0.109(2)
C13 0.0575(13) 0.128(2) 0.144(2) 0.0349(15) -0.0336(14) -0.0722(19)
C14 0.0584(11) 0.0732(13) 0.0887(13) 0.0137(9) -0.0164(9) -0.0238(10)
C15 0.0392(7) 0.0516(9) 0.0506(8) -0.0027(6) 0.0044(6) -0.0039(7)
O1 0.0476(6) 0.0754(9) 0.0906(9) 0.0004(6) 0.0005(6) -0.0376(7)
O2 0.0418(6) 0.0830(9) 0.0887(9) -0.0099(6) 0.0057(6) -0.0314(7)
F1 0.0999(10) 0.1007(10) 0.0940(9) 0.0415(7) 0.0164(7) -0.0042(7)

loop_
_atom_type_symbol
_atom_type_description
_atom_type_scat_dispersion_real
_atom_type_scat_dispersion_imag
_atom_type_scat_source
C C 0.0033 0.0016 'International Tables Vol C Tables 4.2.6.8 and 6.1.1.4'
H H 0.0000 0.0000 'International Tables Vol C Tables 4.2.6.8 and 6.1.1.4'
O O 0.0106 0.0060 'International Tables Vol C Tables 4.2.6.8 and 6.1.1.4'
F F 0.0171 0.0103 'International Tables Vol C Tables 4.2.6.8 and 6.1.1.4'

loop_
_geom_angle_atom_site_label_1
_geom_angle_atom_site_label_2
_geom_angle_atom_site_label_3
_geom_angle
F1 C1 C2 117.9(2)
F1 C1 C6 118.07(16)
C2 C1 C6 124.0(2)
C3 C2 C1 118.6(2)
C3 C2 H2A 120.7
C1 C2 H2A 120.7
C2 C3 C4 120.0(2)
C2 C3 H3A 120.0
C4 C3 H3A 120.0
C3 C4 C5 120.9(2)
C3 C4 H4A 119.6
C5 C4 H4A 119.6
C4 C5 C6 120.5(2)
C4 C5 H5A 119.8
C6 C5 H5A 119.8
C1 C6 C5 115.97(16)
C1 C6 C7 119.40(16)
C5 C6 C7 124.49(16)
C8 C7 C6 129.39(14)
C8 C7 H7A 115.3
C6 C7 H7A 115.3
C7 C8 C9 124.98(13)
C7 C8 C15 118.06(13)
C9 C8 C15 116.95(12)
C14 C9 C10 119.50(16)
C14 C9 C8 120.98(16)
C10 C9 C8 119.51(15)
C11 C10 C9 120.5(2)
C11 C10 H10A 119.8
C9 C10 H10A 119.8
C12 C11 C10 120.0(3)
C12 C11 H11A 120.0
C10 C11 H11A 120.0
C11 C12 C13 120.4(2)
C11 C12 H12A 119.8
C13 C12 H12A 119.8
C12 C13 C14 120.3(2)
C12 C13 H13A 119.9
C14 C13 H13A 119.9
C9 C14 C13 119.4(2)
C9 C14 H14A 120.3
C13 C14 H14A 120.3
O1 C15 O2 122.27(14)
O1 C15 C8 120.53(13)
O2 C15 C8 117.21(13)
C15 O2 H2 113.4(15)

loop_
_geom_bond_atom_site_label_1
_geom_bond_atom_site_label_2
_geom_bond_distance
C1 F1 1.353(2)
C1 C2 1.366(3)
C1 C6 1.387(2)
C2 C3 1.365(4)
C2 H2A 0.9300
C3 C4 1.373(4)
C3 H3A 0.9300
C4 C5 1.383(3)
C4 H4A 0.9300
C5 C6 1.397(3)
C5 H5A 0.9300
C6 C7 1.464(2)
C7 C8 1.336(2)
C7 H7A 0.9300
C8 C9 1.487(2)
C8 C15 1.490(2)
C9 C14 1.381(2)
C9 C10 1.387(3)
C10 C11 1.378(3)
C10 H10A 0.9300
C11 C12 1.364(4)
C11 H11A 0.9300
C12 C13 1.374(5)
C12 H12A 0.9300
C13 C14 1.391(3)
C13 H13A 0.9300
C14 H14A 0.9300
C15 O1 1.2381(18)
C15 O2 1.2869(17)
O2 H2 1.02(3)

loop_
_geom_hbond_atom_site_label_D
_geom_hbond_atom_site_label_H
_geom_hbond_atom_site_label_A
_geom_hbond_site_symmetry_A
_geom_hbond_distance_DH
_geom_hbond_distance_HA
_geom_hbond_distance_DA
_geom_hbond_angle_DHA
O2 H2 O1 3_555 1.02(3) 1.64(3) 2.6579(17) 177(3)

loop_
_geom_torsion_atom_site_label_1
_geom_torsion_atom_site_label_2
_geom_torsion_atom_site_label_3
_geom_torsion_atom_site_label_4
_geom_torsion
F1 C1 C2 C3 177.7(2)
C6 C1 C2 C3 -1.7(3)
C1 C2 C3 C4 0.4(4)
C2 C3 C4 C5 0.1(4)
C3 C4 C5 C6 0.6(3)
F1 C1 C6 C5 -177.04(16)
C2 C1 C6 C5 2.3(3)
F1 C1 C6 C7 -1.2(2)
C2 C1 C6 C7 178.14(17)
C4 C5 C6 C1 -1.7(3)
C4 C5 C6 C7 -177.32(18)
C1 C6 C7 C8 157.25(17)
C5 C6 C7 C8 -27.3(3)
C6 C7 C8 C9 -6.3(3)
C6 C7 C8 C15 174.55(15)
C7 C8 C9 C14 115.59(19)
C15 C8 C9 C14 -65.2(2)
C7 C8 C9 C10 -64.2(2)
C15 C8 C9 C10 114.99(16)
C14 C9 C10 C11 -0.2(3)
C8 C9 C10 C11 179.55(16)
C9 C10 C11 C12 -0.2(3)
C10 C11 C12 C13 0.6(4)
C11 C12 C13 C14 -0.5(4)
C10 C9 C14 C13 0.3(3)
C8 C9 C14 C13 -179.47(17)
C12 C13 C14 C9 0.1(3)
C7 C8 C15 O1 -175.51(15)
C9 C8 C15 O1 5.3(2)
C7 C8 C15 O2 4.7(2)
C9 C8 C15 O2 -174.55(14)

loop_
_cod_related_entry_id
_cod_related_entry_database
_cod_related_entry_code
1 ChemSpider 30655046
